data_4066791
loop_
_publ_author_name
'Terrasson, Vincent'
'Planas, Jos\'e Giner'
'Vi\~nas, Clara'
'Teixidor, Francesc'
'Prim, Damien'
'Light, Mark E.'
'Hursthouse, Michael B.'

_publ_section_title
;
 closo-o-Carboranylmethylamine&#x2212;Pyridine Associations: Synthesis,
 Characterization, and First Complexation Studies
;
_journal_issue 18
_journal_name_full Organometallics
_journal_page_first 4130
_journal_paper_doi 10.1021/om1006374
_journal_volume 29
_journal_year 2010
_chemical_absolute_configuration unk
_chemical_compound_source Pepe
_chemical_formula_moiety 'C16 H26 B10 N2'
_chemical_formula_sum 'C16 H26 B10 N2'
_chemical_formula_weight 354.49
_chemical_name_systematic
;
 ?
;
_space_group_IT_number 19
_symmetry_cell_setting orthorhombic
_symmetry_space_group_name_Hall 'P 2ac 2ab'
_symmetry_space_group_name_H-M 'P 21 21 21'
_atom_sites_solution_hydrogens geom
_atom_sites_solution_primary direct
_atom_sites_solution_secondary difmap
_audit_creation_method SHELXL-97
_cell_angle_alpha 90.00
_cell_angle_beta 90.00
_cell_angle_gamma 90.00
_cell_formula_units_Z 4
_cell_length_a 8.6992(2)
_cell_length_b 12.0556(3)
_cell_length_c 19.1699(5)
_cell_measurement_reflns_used 9126
_cell_measurement_temperature 120(2)
_cell_measurement_theta_max 27.48
_cell_measurement_theta_min 2.91
_cell_volume 2010.43(9)
_computing_cell_refinement 'DENZO (Otwinowski & Minor, 1997) & COLLECT (Hooft, R.W.W., 1998)'
_computing_data_collection 'COLLECT (Hooft, R.W.W., 1998)'
_computing_data_reduction 'DENZO (Otwinowski & Minor, 1997) & COLLECT (Hooft, R.W.W., 1998)'
_computing_molecular_graphics 'CAMERON (Watkin, et al., 1993)'
_computing_publication_material 'WINGX (Farrugia, 1998)'
_computing_structure_refinement 'SHELXL-97 (Sheldrick, 2008)'
_computing_structure_solution 'SHELXS-97 (Sheldrick, 2008)'
_diffrn_ambient_temperature 120(2)
_diffrn_detector_area_resol_mean 9.091
_diffrn_measured_fraction_theta_full 0.997
_diffrn_measured_fraction_theta_max 0.997
_diffrn_measurement_device_type 'Bruker-Nonius Roper CCD camera on \k-goniostat'
_diffrn_measurement_method '\f & \w scans'
_diffrn_radiation_monochromator graphite
_diffrn_radiation_source 'Bruker-Nonius FR591 rotating anode'
_diffrn_radiation_type MoK\a
_diffrn_radiation_wavelength 0.71073
_diffrn_reflns_av_R_equivalents 0.0781
_diffrn_reflns_av_sigmaI/netI 0.0568
_diffrn_reflns_limit_h_max 10
_diffrn_reflns_limit_h_min -11
_diffrn_reflns_limit_k_max 15
_diffrn_reflns_limit_k_min -15
_diffrn_reflns_limit_l_max 24
_diffrn_reflns_limit_l_min -24
_diffrn_reflns_number 17316
_diffrn_reflns_theta_full 27.48
_diffrn_reflns_theta_max 27.48
_diffrn_reflns_theta_min 3.08
_exptl_absorpt_coefficient_mu 0.061
_exptl_absorpt_correction_T_max 0.9927
_exptl_absorpt_correction_T_min 0.9820
_exptl_absorpt_correction_type multi-scan
_exptl_absorpt_process_details 'SADABS 2007/2 (Sheldrick, G.M., 2007)'
_exptl_crystal_colour colourless
_exptl_crystal_density_diffrn 1.171
_exptl_crystal_density_method 'not measured'
_exptl_crystal_description fragment
_exptl_crystal_F_000 744
_exptl_crystal_size_max 0.30
_exptl_crystal_size_mid 0.20
_exptl_crystal_size_min 0.12
_refine_diff_density_max 0.447
_refine_diff_density_min -0.403
_refine_diff_density_rms 0.128
_refine_ls_extinction_coef 0.076(8)
_refine_ls_extinction_expression Fc^*^=kFc[1+0.001xFc^2^\l^3^/sin(2\q)]^-1/4^
_refine_ls_extinction_method SHELXL
_refine_ls_goodness_of_fit_ref 1.135
_refine_ls_hydrogen_treatment mixed
_refine_ls_matrix_type full
_refine_ls_number_parameters 259
_refine_ls_number_reflns 2623
_refine_ls_number_restraints 1
_refine_ls_restrained_S_all 1.135
_refine_ls_R_factor_all 0.0717
_refine_ls_R_factor_gt 0.0537
_refine_ls_shift/su_max 0.000
_refine_ls_shift/su_mean 0.000
_refine_ls_structure_factor_coef Fsqd
_refine_ls_weighting_details 'calc w=1/[\s^2^(Fo^2^)+(0.0919P)^2^+0.0000P] where P=(Fo^2^+2Fc^2^)/3'
_refine_ls_weighting_scheme calc
_refine_ls_wR_factor_gt 0.1330
_refine_ls_wR_factor_ref 0.1497
_reflns_number_gt 2201
_reflns_number_total 2623
_reflns_threshold_expression >2\s(I)
_cod_data_source_file om1006374_si_002.cif
_cod_data_source_block 2009gjt0004
_cod_database_code 4066791

loop_
_symmetry_equiv_pos_as_xyz
'x, y, z'
'-x+1/2, -y, z+1/2'
'-x, y+1/2, -z+1/2'
'x+1/2, -y+1/2, -z'

loop_
_atom_site_label
_atom_site_type_symbol
_atom_site_fract_x
_atom_site_fract_y
_atom_site_fract_z
_atom_site_U_iso_or_equiv
_atom_site_adp_type
_atom_site_occupancy
_atom_site_symmetry_multiplicity
_atom_site_calc_flag
_atom_site_refinement_flags
C1 C 0.7797(3) 0.3198(2) 0.17111(13) 0.0199(5) Uani 1 1 d .
C2 C 0.7524(3) 0.2815(2) 0.25422(14) 0.0234(6) Uani 1 1 d .
C3 C 0.8593(4) 0.1953(2) 0.28589(15) 0.0305(7) Uani 1 1 d .
H3A H 0.8667 0.1313 0.2545 0.046 Uiso 1 1 calc R
H3B H 0.8184 0.1713 0.3311 0.046 Uiso 1 1 calc R
H3C H 0.9615 0.2278 0.2925 0.046 Uiso 1 1 calc R
C4 C 0.9203(3) 0.2680(2) 0.13332(14) 0.0233(6) Uani 1 1 d .
H4 H 1.0058 0.2646 0.1681 0.028 Uiso 1 1 calc R
C5 C 0.9735(3) 0.3445(2) 0.07438(14) 0.0226(6) Uani 1 1 d .
C6 C 1.0949(3) 0.4179(2) 0.08281(15) 0.0266(6) Uani 1 1 d .
H6 H 1.1501 0.4209 0.1255 0.032 Uiso 1 1 calc R
C7 C 1.1341(3) 0.4866(3) 0.02800(16) 0.0311(7) Uani 1 1 d .
H7 H 1.2165 0.5379 0.0324 0.037 Uiso 1 1 calc R
C8 C 1.0517(4) 0.4796(3) -0.03330(16) 0.0316(7) Uani 1 1 d .
H8 H 1.0744 0.5272 -0.0714 0.038 Uiso 1 1 calc R
C9 C 0.9358(3) 0.4022(2) -0.03806(15) 0.0282(6) Uani 1 1 d .
H9 H 0.8815 0.3964 -0.0809 0.034 Uiso 1 1 calc R
C10 C 1.0250(3) 0.0927(2) 0.09233(15) 0.0249(6) Uani 1 1 d .
H10A H 1.0993 0.0926 0.1314 0.030 Uiso 1 1 calc R
H10B H 1.0743 0.1290 0.0518 0.030 Uiso 1 1 calc R
C11 C 0.9834(3) -0.0251(2) 0.07372(14) 0.0231(6) Uani 1 1 d .
C12 C 1.0410(4) -0.0749(3) 0.01387(15) 0.0300(7) Uani 1 1 d .
H12 H 1.1082 -0.0346 -0.0158 0.036 Uiso 1 1 calc R
C13 C 1.0010(4) -0.1835(3) -0.00292(18) 0.0376(8) Uani 1 1 d .
H13 H 1.0422 -0.2171 -0.0437 0.045 Uiso 1 1 calc R
C14 C 0.9018(4) -0.2428(3) 0.03942(18) 0.0365(7) Uani 1 1 d .
H14 H 0.8738 -0.3166 0.0276 0.044 Uiso 1 1 calc R
C15 C 0.8432(4) -0.1936(2) 0.09943(17) 0.0313(7) Uani 1 1 d .
H15 H 0.7755 -0.2340 0.1289 0.038 Uiso 1 1 calc R
C16 C 0.8839(3) -0.0855(2) 0.11622(15) 0.0253(6) Uani 1 1 d .
H16 H 0.8434 -0.0522 0.1572 0.030 Uiso 1 1 calc R
B3 B 0.6245(4) 0.2349(2) 0.19214(16) 0.0227(6) Uani 1 1 d .
H3 H 0.6127 0.1462 0.1756 0.027 Uiso 1 1 calc R
B4 B 0.6075(3) 0.3472(2) 0.13203(16) 0.0224(6) Uani 1 1 d .
H4A H 0.5842 0.3323 0.0753 0.027 Uiso 1 1 calc R
B5 B 0.7288(4) 0.4566(2) 0.15998(17) 0.0227(6) Uani 1 1 d .
H5 H 0.7847 0.5140 0.1217 0.027 Uiso 1 1 calc R
B6 B 0.8248(4) 0.4131(3) 0.23657(16) 0.0248(7) Uani 1 1 d .
H6A H 0.9447 0.4407 0.2489 0.030 Uiso 1 1 calc R
B7 B 0.5621(4) 0.2822(3) 0.27511(17) 0.0255(7) Uani 1 1 d .
H7A H 0.5079 0.2245 0.3137 0.031 Uiso 1 1 calc R
B8 B 0.4657(4) 0.3256(3) 0.19801(16) 0.0236(6) Uani 1 1 d .
H8A H 0.3466 0.2969 0.1852 0.028 Uiso 1 1 calc R
B9 B 0.5293(4) 0.4627(3) 0.17778(17) 0.0252(7) Uani 1 1 d .
H9A H 0.4522 0.5244 0.1516 0.030 Uiso 1 1 calc R
B10 B 0.6663(4) 0.5027(3) 0.24311(17) 0.0264(7) Uani 1 1 d .
H10 H 0.6797 0.5909 0.2604 0.032 Uiso 1 1 calc R
B11 B 0.6861(4) 0.3903(3) 0.30259(17) 0.0270(7) Uani 1 1 d .
H11 H 0.7141 0.4032 0.3590 0.032 Uiso 1 1 calc R
B12 B 0.5020(4) 0.4222(3) 0.26626(17) 0.0270(7) Uani 1 1 d .
H12A H 0.4065 0.4576 0.2985 0.032 Uiso 1 1 calc R
N1 N 0.8951(3) 0.3345(2) 0.01425(11) 0.0252(5) Uani 1 1 d .
N2 N 0.8871(3) 0.15470(19) 0.11245(12) 0.0243(5) Uani 1 1 d D
H2N H 0.831(4) 0.152(3) 0.0758(13) 0.038(10) Uiso 1 1 d D

loop_
_atom_site_aniso_label
_atom_site_aniso_U_11
_atom_site_aniso_U_22
_atom_site_aniso_U_33
_atom_site_aniso_U_23
_atom_site_aniso_U_13
_atom_site_aniso_U_12
C1 0.0210(12) 0.0185(12) 0.0201(13) 0.0005(10) -0.0009(10) -0.0006(11)
C2 0.0282(14) 0.0221(12) 0.0197(13) 0.0030(11) -0.0019(11) -0.0005(11)
C3 0.0331(16) 0.0274(14) 0.0310(15) 0.0033(12) -0.0073(12) 0.0042(13)
C4 0.0224(13) 0.0229(13) 0.0246(13) 0.0004(11) -0.0026(11) 0.0018(12)
C5 0.0193(13) 0.0240(12) 0.0247(14) -0.0026(11) 0.0006(11) 0.0028(11)
C6 0.0213(13) 0.0297(13) 0.0288(14) -0.0035(12) -0.0012(11) -0.0001(12)
C7 0.0229(15) 0.0315(15) 0.0388(17) -0.0017(13) 0.0046(13) -0.0057(12)
C8 0.0287(15) 0.0342(15) 0.0318(15) 0.0046(14) 0.0093(13) -0.0006(13)
C9 0.0255(14) 0.0344(15) 0.0247(14) -0.0005(12) 0.0032(11) 0.0028(13)
C10 0.0192(13) 0.0244(13) 0.0311(15) -0.0013(12) 0.0018(11) 0.0030(11)
C11 0.0194(13) 0.0234(13) 0.0263(14) -0.0013(11) -0.0012(11) 0.0058(11)
C12 0.0267(14) 0.0358(15) 0.0276(15) -0.0018(13) 0.0025(12) 0.0062(13)
C13 0.0328(17) 0.0379(17) 0.0420(17) -0.0138(15) 0.0021(14) 0.0086(15)
C14 0.0306(16) 0.0285(15) 0.0503(19) -0.0101(14) -0.0082(15) 0.0048(14)
C15 0.0255(15) 0.0287(15) 0.0396(17) 0.0046(13) -0.0042(13) -0.0007(12)
C16 0.0222(14) 0.0280(13) 0.0257(14) -0.0012(12) -0.0036(11) 0.0041(12)
B3 0.0222(15) 0.0225(14) 0.0234(15) -0.0003(13) 0.0019(12) -0.0017(13)
B4 0.0206(14) 0.0210(14) 0.0256(15) 0.0014(12) -0.0022(12) 0.0013(12)
B5 0.0244(15) 0.0179(13) 0.0257(15) -0.0007(11) -0.0004(12) -0.0012(12)
B6 0.0288(16) 0.0203(14) 0.0251(16) -0.0017(12) -0.0029(13) -0.0022(13)
B7 0.0316(18) 0.0219(14) 0.0229(15) -0.0013(12) 0.0031(13) -0.0024(13)
B8 0.0201(14) 0.0234(14) 0.0273(16) -0.0015(13) 0.0020(12) 0.0007(13)
B9 0.0261(16) 0.0205(14) 0.0290(16) -0.0005(13) 0.0034(13) 0.0027(13)
B10 0.0316(17) 0.0204(14) 0.0271(16) -0.0045(12) -0.0010(14) 0.0016(13)
B11 0.0315(18) 0.0263(15) 0.0233(16) -0.0019(13) -0.0002(13) -0.0001(14)
B12 0.0298(16) 0.0226(15) 0.0284(17) 0.0001(13) 0.0052(14) 0.0024(13)
N1 0.0235(11) 0.0282(11) 0.0240(12) -0.0032(10) 0.0017(10) -0.0007(11)
N2 0.0206(11) 0.0223(11) 0.0301(13) -0.0047(10) -0.0022(10) 0.0026(10)

loop_
_atom_type_symbol
_atom_type_description
_atom_type_scat_dispersion_real
_atom_type_scat_dispersion_imag
_atom_type_scat_source
C C 0.0033 0.0000 'International Tables Vol C Tables 4.2.6.8 and 6.1.1.4'
H H 0.0000 0.0000 'International Tables Vol C Tables 4.2.6.8 and 6.1.1.4'
B B 0.0013 0.0000 'International Tables Vol C Tables 4.2.6.8 and 6.1.1.4'
N N 0.0061 0.0000 'International Tables Vol C Tables 4.2.6.8 and 6.1.1.4'

loop_
_geom_angle_atom_site_label_1
_geom_angle_atom_site_label_2
_geom_angle_atom_site_label_3
_geom_angle
C4 C1 C2 116.4(2)
C4 C1 B4 124.3(2)
C2 C1 B4 110.3(2)
C4 C1 B5 122.0(2)
C2 C1 B5 110.2(2)
B4 C1 B5 62.24(17)
C4 C1 B6 114.9(2)
C2 C1 B6 61.44(16)
B4 C1 B6 113.0(2)
B5 C1 B6 61.64(17)
C4 C1 B3 118.8(2)
C2 C1 B3 60.53(16)
B4 C1 B3 62.30(17)
B5 C1 B3 113.1(2)
B6 C1 B3 112.9(2)
C3 C2 C1 118.8(2)
C3 C2 B7 120.3(2)
C1 C2 B7 111.1(2)
C3 C2 B11 121.0(2)
C1 C2 B11 110.6(2)
B7 C2 B11 62.59(19)
C3 C2 B3 116.6(2)
C1 C2 B3 61.63(16)
B7 C2 B3 62.39(18)
B11 C2 B3 114.0(2)
C3 C2 B6 118.6(2)
C1 C2 B6 60.83(16)
B7 C2 B6 113.1(2)
B11 C2 B6 61.78(17)
B3 C2 B6 113.4(2)
C2 C3 H3A 109.5
C2 C3 H3B 109.5
H3A C3 H3B 109.5
C2 C3 H3C 109.5
H3A C3 H3C 109.5
H3B C3 H3C 109.5
N2 C4 C5 115.0(2)
N2 C4 C1 110.5(2)
C5 C4 C1 110.0(2)
N2 C4 H4 107.0
C5 C4 H4 107.0
C1 C4 H4 107.0
N1 C5 C6 122.9(3)
N1 C5 C4 115.2(2)
C6 C5 C4 121.9(3)
C7 C6 C5 118.8(3)
C7 C6 H6 120.6
C5 C6 H6 120.6
C8 C7 C6 118.9(3)
C8 C7 H7 120.6
C6 C7 H7 120.6
C9 C8 C7 118.6(3)
C9 C8 H8 120.7
C7 C8 H8 120.7
N1 C9 C8 123.8(3)
N1 C9 H9 118.1
C8 C9 H9 118.1
N2 C10 C11 110.3(2)
N2 C10 H10A 109.6
C11 C10 H10A 109.6
N2 C10 H10B 109.6
C11 C10 H10B 109.6
H10A C10 H10B 108.1
C12 C11 C16 118.8(3)
C12 C11 C10 121.1(3)
C16 C11 C10 120.2(3)
C11 C12 C13 120.5(3)
C11 C12 H12 119.7
C13 C12 H12 119.7
C14 C13 C12 120.4(3)
C14 C13 H13 119.8
C12 C13 H13 119.8
C13 C14 C15 119.6(3)
C13 C14 H14 120.2
C15 C14 H14 120.2
C16 C15 C14 119.9(3)
C16 C15 H15 120.1
C14 C15 H15 120.1
C15 C16 C11 120.9(3)
C15 C16 H16 119.6
C11 C16 H16 119.6
C2 B3 C1 57.84(15)
C2 B3 B8 105.0(2)
C1 B3 B8 104.9(2)
C2 B3 B7 58.26(17)
C1 B3 B7 104.8(2)
B8 B3 B7 60.29(17)
C2 B3 B4 104.6(2)
C1 B3 B4 57.90(16)
B8 B3 B4 60.40(17)
B7 B3 B4 108.0(2)
C2 B3 H3 124.4
C1 B3 H3 124.5
B8 B3 H3 122.6
B7 B3 H3 122.2
B4 B3 H3 122.3
C1 B4 B5 59.26(16)
C1 B4 B9 105.7(2)
B5 B4 B9 59.78(18)
C1 B4 B3 59.80(16)
B5 B4 B3 108.7(2)
B9 B4 B3 107.9(2)
C1 B4 B8 105.5(2)
B5 B4 B8 107.8(2)
B9 B4 B8 60.10(17)
B3 B4 B8 59.27(17)
C1 B4 H4A 123.6
B5 B4 H4A 121.4
B9 B4 H4A 122.3
B3 B4 H4A 121.3
B8 B4 H4A 122.6
C1 B5 B6 59.44(16)
C1 B5 B9 105.6(2)
B6 B5 B9 108.4(2)
C1 B5 B4 58.50(16)
B6 B5 B4 108.2(2)
B9 B5 B4 60.36(18)
C1 B5 B10 105.6(2)
B6 B5 B10 59.46(18)
B9 B5 B10 60.84(18)
B4 B5 B10 108.8(2)
C1 B5 H5 124.2
B6 B5 H5 121.5
B9 B5 H5 121.7
B4 B5 H5 121.3
B10 B5 H5 121.9
C1 B6 C2 57.73(15)
C1 B6 B10 105.9(2)
C2 B6 B10 105.2(2)
C1 B6 B5 58.92(16)
C2 B6 B5 105.1(2)
B10 B6 B5 60.41(18)
C1 B6 B11 105.2(2)
C2 B6 B11 58.18(17)
B10 B6 B11 60.62(19)
B5 B6 B11 108.5(2)
C1 B6 H6A 123.9
C2 B6 H6A 124.5
B10 B6 H6A 122.2
B5 B6 H6A 121.8
B11 B6 H6A 122.0
C2 B7 B11 58.79(18)
C2 B7 B12 105.6(2)
B11 B7 B12 60.56(18)
C2 B7 B3 59.35(17)
B11 B7 B3 108.5(2)
B12 B7 B3 108.1(2)
C2 B7 B8 105.3(2)
B11 B7 B8 108.5(2)
B12 B7 B8 60.12(18)
B3 B7 B8 59.59(18)
C2 B7 H7A 124.1
B11 B7 H7A 121.1
B12 B7 H7A 122.0
B3 B7 H7A 121.4
B8 B7 H7A 122.3
B3 B8 B7 60.12(18)
B3 B8 B12 108.3(2)
B7 B8 B12 59.85(18)
B3 B8 B4 60.33(17)
B7 B8 B4 107.8(2)
B12 B8 B4 107.6(2)
B3 B8 B9 108.5(2)
B7 B8 B9 107.9(2)
B12 B8 B9 59.95(17)
B4 B8 B9 59.81(17)
B3 B8 H8A 121.2
B7 B8 H8A 121.9
B12 B8 H8A 121.8
B4 B8 H8A 121.9
B9 B8 H8A 121.7
B5 B9 B4 59.86(17)
B5 B9 B12 107.6(2)
B4 B9 B12 107.8(2)
B5 B9 B8 107.9(2)
B4 B9 B8 60.09(17)
B12 B9 B8 59.85(17)
B5 B9 B10 59.66(18)
B4 B9 B10 107.5(2)
B12 B9 B10 59.85(19)
B8 B9 B10 107.6(2)
B5 B9 H9A 121.9
B4 B9 H9A 121.9
B12 B9 H9A 121.9
B8 B9 H9A 121.8
B10 B9 H9A 122.1
B6 B10 B5 60.13(17)
B6 B10 B11 60.08(18)
B5 B10 B11 107.9(2)
B6 B10 B12 108.2(2)
B5 B10 B12 107.4(2)
B11 B10 B12 60.24(19)
B6 B10 B9 107.8(2)
B5 B10 B9 59.50(18)
B11 B10 B9 107.9(2)
B12 B10 B9 59.71(18)
B6 B10 H10 121.5
B5 B10 H10 122.1
B11 B10 H10 121.6
B12 B10 H10 121.8
B9 B10 H10 122.0
C2 B11 B6 60.04(17)
C2 B11 B7 58.61(17)
B6 B11 B7 108.5(2)
C2 B11 B10 105.7(2)
B6 B11 B10 59.31(18)
B7 B11 B10 108.1(2)
C2 B11 B12 104.9(2)
B6 B11 B12 107.4(2)
B7 B11 B12 59.81(19)
B10 B11 B12 59.99(18)
C2 B11 H11 123.9
B6 B11 H11 121.4
B7 B11 H11 121.4
B10 B11 H11 122.3
B12 B11 H11 122.8
B7 B12 B8 60.03(17)
B7 B12 B9 108.2(2)
B8 B12 B9 60.20(18)
B7 B12 B10 107.8(2)
B8 B12 B10 108.4(2)
B9 B12 B10 60.44(18)
B7 B12 B11 59.64(18)
B8 B12 B11 107.7(2)
B9 B12 B11 108.1(2)
B10 B12 B11 59.77(19)
B7 B12 H12A 121.9
B8 B12 H12A 121.6
B9 B12 H12A 121.4
B10 B12 H12A 121.6
B11 B12 H12A 122.1
C9 N1 C5 116.9(2)
C4 N2 C10 113.0(2)
C4 N2 H2N 112(2)
C10 N2 H2N 103(3)

loop_
_geom_bond_atom_site_label_1
_geom_bond_atom_site_label_2
_geom_bond_distance
C1 C4 1.552(4)
C1 C2 1.676(4)
C1 B4 1.707(4)
C1 B5 1.721(4)
C1 B6 1.730(4)
C1 B3 1.742(4)
C2 C3 1.521(4)
C2 B7 1.704(4)
C2 B11 1.707(4)
C2 B3 1.723(4)
C2 B6 1.741(4)
C3 H3A 0.9800
C3 H3B 0.9800
C3 H3C 0.9800
C4 N2 1.453(3)
C4 C5 1.530(4)
C4 H4 1.0000
C5 N1 1.345(3)
C5 C6 1.388(4)
C6 C7 1.381(4)
C6 H6 0.9500
C7 C8 1.379(4)
C7 H7 0.9500
C8 C9 1.377(4)
C8 H8 0.9500
C9 N1 1.341(4)
C9 H9 0.9500
C10 N2 1.465(3)
C10 C11 1.508(4)
C10 H10A 0.9900
C10 H10B 0.9900
C11 C12 1.389(4)
C11 C16 1.393(4)
C12 C13 1.392(4)
C12 H12 0.9500
C13 C14 1.384(5)
C13 H13 0.9500
C14 C15 1.391(5)
C14 H14 0.9500
C15 C16 1.389(4)
C15 H15 0.9500
C16 H16 0.9500
B3 B8 1.765(4)
B3 B7 1.775(4)
B3 B4 1.784(4)
B3 H3 1.1200
B4 B5 1.772(4)
B4 B9 1.781(4)
B4 B8 1.786(4)
B4 H4A 1.1200
B5 B6 1.768(4)
B5 B9 1.770(5)
B5 B10 1.773(4)
B5 H5 1.1200
B6 B10 1.756(5)
B6 B11 1.770(5)
B6 H6A 1.1200
B7 B11 1.772(5)
B7 B12 1.775(5)
B7 B8 1.778(4)
B7 H7A 1.1200
B8 B12 1.779(4)
B8 B9 1.786(4)
B8 H8A 1.1200
B9 B12 1.781(4)
B9 B10 1.794(5)
B9 H9A 1.1200
B10 B11 1.780(4)
B10 B12 1.784(5)
B10 H10 1.1200
B11 B12 1.788(5)
B11 H11 1.1200
B12 H12A 1.1200
N2 H2N 0.854(18)
